data_1520336
loop_
_publ_author_name
'Platt, Andrew'
'Horton, Peter N.'
'Hursthouse, Michael B.'

_publ_section_title
;
 C36H81DyN3O12P3
;
_journal_name_full 'Crystal Structure Report Archive'
_journal_page_first 1242
_journal_year 2009
_chemical_formula_sum 'C36 H81 Dy N3 O12 P3'
_chemical_formula_weight 1003.45
_space_group_IT_number 96
_symmetry_cell_setting tetragonal
_symmetry_space_group_name_Hall 'P 4nw 2abw'
_symmetry_space_group_name_H-M 'P 43 21 2'
_atom_sites_solution_hydrogens geom
_atom_sites_solution_primary direct
_atom_sites_solution_secondary difmap
_cell_angle_alpha 90.00
_cell_angle_beta 90.00
_cell_angle_gamma 90.00
_cell_formula_units_Z 8
_cell_length_a 15.3937(10)
_cell_length_b 15.3937(10)
_cell_length_c 43.421(4)
_cell_measurement_reflns_used 8340
_cell_measurement_temperature 120(2)
_cell_measurement_theta_max 27.485
_cell_measurement_theta_min 2.910
_cell_volume 10289.3(13)
_computing_cell_refinement 'DENZO (Otwinowski & Minor, 1997) & COLLECT (Hooft, R.W.W., 1998)'
_computing_data_collection 'COLLECT (Hooft, R.W.W., 1998)'
_computing_data_reduction 'DENZO (Otwinowski & Minor, 1997) & COLLECT (Hooft, R.W.W., 1998)'
_computing_molecular_graphics 'ORTEP3 for Windows (Farrugia, 1997)'
_computing_publication_material 'WinGX (Farrugia, 1999)'
_computing_structure_refinement 'SHELXL-97 (Sheldrick, 2008)'
_computing_structure_solution 'SHELXS-97 (Sheldrick, 2008)'
_diffrn_ambient_temperature 120(2)
_diffrn_detector_area_resol_mean 9.091
_diffrn_measured_fraction_theta_full 0.987
_diffrn_measured_fraction_theta_max 0.987
_diffrn_measurement_device_type 'Bruker-Nonius Roper CCD camera on \k-goniostat'
_diffrn_measurement_method '\f & \w scans'
_diffrn_radiation_monochromator graphite
_diffrn_radiation_source 'Bruker-Nonius FR591 rotating anode'
_diffrn_radiation_type MoK\a
_diffrn_radiation_wavelength 0.71073
_diffrn_reflns_av_R_equivalents 0.0833
_diffrn_reflns_av_sigmaI/netI 0.0775
_diffrn_reflns_limit_h_max 18
_diffrn_reflns_limit_h_min -18
_diffrn_reflns_limit_k_max 18
_diffrn_reflns_limit_k_min -18
_diffrn_reflns_limit_l_max 51
_diffrn_reflns_limit_l_min -42
_diffrn_reflns_number 35049
_diffrn_reflns_theta_full 25.00
_diffrn_reflns_theta_max 25.00
_diffrn_reflns_theta_min 2.96
_exptl_absorpt_coefficient_mu 1.597
_exptl_absorpt_correction_T_max 0.8314
_exptl_absorpt_correction_T_min 0.3274
_exptl_absorpt_correction_type multi-scan
_exptl_absorpt_process_details 'SADABS 2007/2 (Sheldrick, G.M., 2007)'
_exptl_crystal_colour Colourless
_exptl_crystal_density_diffrn 1.296
_exptl_crystal_density_method 'not measured'
_exptl_crystal_description Plate
_exptl_crystal_F_000 4200
_exptl_crystal_size_max 0.90
_exptl_crystal_size_mid 0.66
_exptl_crystal_size_min 0.12
_refine_diff_density_max 1.449
_refine_diff_density_min -1.907
_refine_diff_density_rms 0.201
_refine_ls_abs_structure_details 'Flack H D (1983), Acta Cryst. A39, 876-881'
_refine_ls_abs_structure_Flack 0.16(3)
_refine_ls_extinction_method none
_refine_ls_goodness_of_fit_ref 1.048
_refine_ls_hydrogen_treatment constr
_refine_ls_matrix_type full
_refine_ls_number_parameters 751
_refine_ls_number_reflns 8880
_refine_ls_number_restraints 976
_refine_ls_restrained_S_all 1.029
_refine_ls_R_factor_all 0.1082
_refine_ls_R_factor_gt 0.0801
_refine_ls_shift/su_max 0.001
_refine_ls_shift/su_mean 0.000
_refine_ls_structure_factor_coef Fsqd
_refine_ls_weighting_details 'calc w=1/[\s^2^(Fo^2^)+(0.1628P)^2^+30.2108P] where P=(Fo^2^+2Fc^2^)/3'
_refine_ls_weighting_scheme calc
_refine_ls_wR_factor_gt 0.2233
_refine_ls_wR_factor_ref 0.2577
_reflns_number_gt 6792
_reflns_number_total 8880
_reflns_threshold_expression >2sigma(I)
_cod_data_source_file eCrystal-1242.cif
_cod_data_source_block 2009src1245
_cod_depositor_comments
;
Citation :
Platt, Andrew and Horton, Peter N. and Hursthouse, Michael B. (2009) 
University of Southampton, Crystal Structure Report Archive. 
(doi:10.5258/ecrystals/1242)

More at:
http://ecrystals.chem.soton.ac.uk/1242/
;
_cod_original_cell_volume 10289.2(13)
_cod_original_sg_symbol_H-M P4(3)2(1)2
_cod_database_code 1520336

loop_
_symmetry_equiv_pos_as_xyz
'x, y, z'
'-x, -y, z+1/2'
'-y+1/2, x+1/2, z+3/4'
'y+1/2, -x+1/2, z+1/4'
'-x+1/2, y+1/2, -z+3/4'
'x+1/2, -y+1/2, -z+1/4'
'y, x, -z'
'-y, -x, -z+1/2'

loop_
_atom_site_label
_atom_site_type_symbol
_atom_site_fract_x
_atom_site_fract_y
_atom_site_fract_z
_atom_site_U_iso_or_equiv
_atom_site_adp_type
_atom_site_occupancy
_atom_site_symmetry_multiplicity
_atom_site_calc_flag
_atom_site_refinement_flags
_atom_site_disorder_assembly
_atom_site_disorder_group
Dy1 Dy 0.00703(3) 0.53217(4) 0.098360(12) 0.0551(2) Uani 1 1 d . A .
C1 C 0.0586(8) 0.4527(9) 0.0084(3) 0.075(4) Uani 1 1 d DU A .
H1A H 0.1119 0.4684 0.0199 0.091 Uiso 1 1 calc R . .
H1B H 0.0350 0.3995 0.0181 0.091 Uiso 1 1 calc R . .
C2 C 0.0865(11) 0.4285(11) -0.0251(3) 0.091(4) Uani 1 1 d DU . .
H2 H 0.0342 0.4361 -0.0384 0.109 Uiso 1 1 calc R . .
C3 C 0.1111(13) 0.3356(12) -0.0266(4) 0.103(5) Uani 1 1 d DU . .
H3A H 0.1272 0.3207 -0.0478 0.154 Uiso 1 1 calc R . .
H3B H 0.0618 0.2997 -0.0202 0.154 Uiso 1 1 calc R . .
H3C H 0.1606 0.3249 -0.0130 0.154 Uiso 1 1 calc R . .
C4 C 0.1532(11) 0.4818(13) -0.0375(3) 0.101(5) Uani 1 1 d DU . .
H4A H 0.2061 0.4754 -0.0252 0.152 Uiso 1 1 calc R . .
H4B H 0.1345 0.5427 -0.0372 0.152 Uiso 1 1 calc R . .
H4C H 0.1649 0.4642 -0.0588 0.152 Uiso 1 1 calc R . .
C5 C -0.1137(8) 0.5135(9) -0.0086(3) 0.068(3) Uani 1 1 d DU A .
H5A H -0.1610 0.5526 -0.0018 0.081 Uiso 1 1 calc R . .
H5B H -0.1002 0.5283 -0.0302 0.081 Uiso 1 1 calc R . .
C6 C -0.1483(10) 0.4212(10) -0.0079(3) 0.079(3) Uani 1 1 d DU . .
H6 H -0.0984 0.3811 -0.0118 0.095 Uiso 1 1 calc R . .
C7 C -0.2155(11) 0.4073(11) -0.0339(4) 0.093(5) Uani 1 1 d DU . .
H7A H -0.2639 0.4480 -0.0312 0.140 Uiso 1 1 calc R . .
H7B H -0.2375 0.3476 -0.0330 0.140 Uiso 1 1 calc R . .
H7C H -0.1878 0.4175 -0.0539 0.140 Uiso 1 1 calc R . .
C8 C -0.1875(12) 0.3972(13) 0.0226(3) 0.097(5) Uani 1 1 d DU . .
H8A H -0.1428 0.4001 0.0386 0.145 Uiso 1 1 calc R . .
H8B H -0.2108 0.3380 0.0215 0.145 Uiso 1 1 calc R . .
H8C H -0.2345 0.4378 0.0275 0.145 Uiso 1 1 calc R . .
C9 C 0.0301(10) 0.6360(8) -0.0001(3) 0.084(4) Uani 1 1 d DU A .
H9A H 0.0931 0.6341 0.0046 0.100 Uiso 1 1 calc R . .
H9B H 0.0240 0.6366 -0.0228 0.100 Uiso 1 1 calc R . .
C10 C -0.0048(12) 0.7175(10) 0.0120(4) 0.097(4) Uani 1 1 d DU . .
H10 H -0.0001 0.7172 0.0349 0.117 Uiso 1 1 calc R . .
C11 C 0.0526(15) 0.7971(13) -0.0015(5) 0.127(6) Uani 1 1 d DU . .
H11A H 0.0397 0.8049 -0.0235 0.190 Uiso 1 1 calc R . .
H11B H 0.1145 0.7840 0.0010 0.190 Uiso 1 1 calc R . .
H11C H 0.0384 0.8505 0.0096 0.190 Uiso 1 1 calc R . .
C12 C -0.0920(12) 0.7334(12) 0.0037(4) 0.114(6) Uani 1 1 d DU . .
H12A H -0.0965 0.7376 -0.0188 0.171 Uiso 1 1 calc R . .
H12B H -0.1115 0.7880 0.0130 0.171 Uiso 1 1 calc R . .
H12C H -0.1286 0.6856 0.0110 0.171 Uiso 1 1 calc R . .
O1 O -0.0417(5) 0.5449(6) 0.04867(17) 0.0591(19) Uani 1 1 d DU A .
P1 P -0.0188(2) 0.5378(2) 0.01434(7) 0.0600(8) Uani 1 1 d DU . .
C13 C -0.2546(14) 0.6058(19) 0.0780(6) 0.075(4) Uani 0.488(10) 1 d PDU A 1
H13A H -0.2319 0.6244 0.0577 0.090 Uiso 0.488(10) 1 calc PR A 1
H13B H -0.2430 0.5429 0.0801 0.090 Uiso 0.488(10) 1 calc PR A 1
C14 C -0.3553(15) 0.6202(18) 0.0784(7) 0.079(5) Uani 0.488(10) 1 d PDU A 1
H14 H -0.3731 0.5969 0.0989 0.095 Uiso 0.488(10) 1 calc PR A 1
C15 C -0.4045(19) 0.567(2) 0.0568(7) 0.087(6) Uani 0.488(10) 1 d PDU A 1
H15A H -0.4646 0.5877 0.0559 0.130 Uiso 0.488(10) 1 calc PR A 1
H15B H -0.4038 0.5063 0.0637 0.130 Uiso 0.488(10) 1 calc PR A 1
H15C H -0.3782 0.5708 0.0363 0.130 Uiso 0.488(10) 1 calc PR A 1
C16 C -0.385(2) 0.7064(19) 0.0792(8) 0.094(6) Uani 0.488(10) 1 d PDU A 1
H16A H -0.4165 0.7194 0.0602 0.140 Uiso 0.488(10) 1 calc PR A 1
H16B H -0.3350 0.7457 0.0810 0.140 Uiso 0.488(10) 1 calc PR A 1
H16C H -0.4234 0.7142 0.0969 0.140 Uiso 0.488(10) 1 calc PR A 1
C17 C -0.2525(16) 0.6564(14) 0.1443(4) 0.059(4) Uani 0.488(10) 1 d PDU A 1
H17A H -0.2352 0.7071 0.1569 0.071 Uiso 0.488(10) 1 calc PR A 1
H17B H -0.3152 0.6628 0.1398 0.071 Uiso 0.488(10) 1 calc PR A 1
C18 C -0.2412(16) 0.5737(14) 0.1646(4) 0.060(4) Uani 0.488(10) 1 d PDU A 1
H18 H -0.1785 0.5621 0.1692 0.072 Uiso 0.488(10) 1 calc PR A 1
C19 C -0.2942(19) 0.5917(18) 0.1949(4) 0.067(7) Uani 0.488(10) 1 d PDU A 1
H19A H -0.3532 0.6102 0.1895 0.100 Uiso 0.488(10) 1 calc PR A 1
H19B H -0.2655 0.6376 0.2067 0.100 Uiso 0.488(10) 1 calc PR A 1
H19C H -0.2969 0.5385 0.2072 0.100 Uiso 0.488(10) 1 calc PR A 1
C20 C -0.284(2) 0.4964(17) 0.1500(6) 0.078(6) Uani 0.488(10) 1 d PDU A 1
H20A H -0.2823 0.4472 0.1643 0.118 Uiso 0.488(10) 1 calc PR A 1
H20B H -0.2531 0.4810 0.1310 0.118 Uiso 0.488(10) 1 calc PR A 1
H20C H -0.3445 0.5105 0.1451 0.118 Uiso 0.488(10) 1 calc PR A 1
C21 C -0.1966(17) 0.7749(14) 0.0955(6) 0.083(4) Uani 0.488(10) 1 d PDU A 1
H21A H -0.1827 0.7754 0.0732 0.100 Uiso 0.488(10) 1 calc PR A 1
H21B H -0.2573 0.7955 0.0975 0.100 Uiso 0.488(10) 1 calc PR A 1
C22 C -0.1407(19) 0.8400(17) 0.1103(6) 0.089(4) Uani 0.488(10) 1 d PDU A 1
H22 H -0.1772 0.8861 0.1201 0.107 Uiso 0.488(10) 1 calc PR A 1
C23 C -0.078(2) 0.883(3) 0.0839(7) 0.101(7) Uani 0.488(10) 1 d PDU A 1
H23A H -0.0195 0.8582 0.0855 0.151 Uiso 0.488(10) 1 calc PR A 1
H23B H -0.0746 0.9462 0.0871 0.151 Uiso 0.488(10) 1 calc PR A 1
H23C H -0.1019 0.8713 0.0635 0.151 Uiso 0.488(10) 1 calc PR A 1
C24 C -0.078(2) 0.811(2) 0.1312(7) 0.096(7) Uani 0.488(10) 1 d PDU A 1
H24A H -0.0746 0.8511 0.1487 0.143 Uiso 0.488(10) 1 calc PR A 1
H24B H -0.0211 0.8082 0.1209 0.143 Uiso 0.488(10) 1 calc PR A 1
H24C H -0.0936 0.7529 0.1386 0.143 Uiso 0.488(10) 1 calc PR A 1
O2 O -0.1035(12) 0.6310(15) 0.1097(6) 0.062(3) Uani 0.488(10) 1 d PDU A 1
P2 P -0.1943(9) 0.6631(10) 0.1080(3) 0.059(2) Uani 0.488(10) 1 d PDU A 1
C113 C -0.2433(14) 0.6102(18) 0.0662(5) 0.074(5) Uani 0.512(10) 1 d PDU A 2
H11D H -0.2125 0.6292 0.0474 0.089 Uiso 0.512(10) 1 calc PR A 2
H11E H -0.2326 0.5471 0.0685 0.089 Uiso 0.512(10) 1 calc PR A 2
C114 C -0.3428(16) 0.6230(17) 0.0606(7) 0.081(4) Uani 0.512(10) 1 d PDU A 2
H114 H -0.3722 0.6115 0.0807 0.097 Uiso 0.512(10) 1 calc PR A 2
C115 C -0.380(2) 0.561(2) 0.0382(6) 0.088(7) Uani 0.512(10) 1 d PDU A 2
H11F H -0.4420 0.5540 0.0420 0.131 Uiso 0.512(10) 1 calc PR A 2
H11G H -0.3509 0.5042 0.0406 0.131 Uiso 0.512(10) 1 calc PR A 2
H11H H -0.3703 0.5822 0.0173 0.131 Uiso 0.512(10) 1 calc PR A 2
C116 C -0.364(2) 0.7088(18) 0.0524(8) 0.094(7) Uani 0.512(10) 1 d PDU A 2
H11I H -0.3407 0.7213 0.0318 0.141 Uiso 0.512(10) 1 calc PR A 2
H11J H -0.3379 0.7489 0.0673 0.141 Uiso 0.512(10) 1 calc PR A 2
H11K H -0.4269 0.7159 0.0523 0.141 Uiso 0.512(10) 1 calc PR A 2
C117 C -0.2694(15) 0.6676(14) 0.1306(5) 0.060(4) Uani 0.512(10) 1 d PDU A 2
H11L H -0.2465 0.7090 0.1460 0.072 Uiso 0.512(10) 1 calc PR A 2
H11M H -0.3246 0.6919 0.1228 0.072 Uiso 0.512(10) 1 calc PR A 2
C118 C -0.2903(15) 0.5830(14) 0.1472(5) 0.065(4) Uani 0.512(10) 1 d PDU A 2
H118 H -0.2526 0.5830 0.1660 0.078 Uiso 0.512(10) 1 calc PR A 2
C119 C -0.3857(16) 0.586(2) 0.1596(8) 0.092(8) Uani 0.512(10) 1 d PDU A 2
H11N H -0.4262 0.5875 0.1423 0.139 Uiso 0.512(10) 1 calc PR A 2
H11O H -0.3935 0.6380 0.1723 0.139 Uiso 0.512(10) 1 calc PR A 2
H11P H -0.3969 0.5341 0.1721 0.139 Uiso 0.512(10) 1 calc PR A 2
C120 C -0.280(2) 0.4958(17) 0.1338(8) 0.102(7) Uani 0.512(10) 1 d PDU A 2
H12D H -0.2827 0.4999 0.1113 0.153 Uiso 0.512(10) 1 calc PR A 2
H12E H -0.3277 0.4584 0.1410 0.153 Uiso 0.512(10) 1 calc PR A 2
H12F H -0.2246 0.4711 0.1401 0.153 Uiso 0.512(10) 1 calc PR A 2
C121 C -0.164(2) 0.7721(13) 0.0884(6) 0.086(5) Uani 0.512(10) 1 d PDU A 2
H12G H -0.1340 0.7682 0.0684 0.104 Uiso 0.512(10) 1 calc PR A 2
H12H H -0.2198 0.8029 0.0844 0.104 Uiso 0.512(10) 1 calc PR A 2
C122 C -0.1121(19) 0.8302(16) 0.1078(6) 0.089(4) Uani 0.512(10) 1 d PDU A 2
H122 H -0.0492 0.8148 0.1058 0.107 Uiso 0.512(10) 1 calc PR A 2
C123 C -0.129(2) 0.9288(16) 0.0938(7) 0.092(6) Uani 0.512(10) 1 d PDU A 2
H12I H -0.1267 0.9713 0.1106 0.137 Uiso 0.512(10) 1 calc PR A 2
H12J H -0.1857 0.9311 0.0839 0.137 Uiso 0.512(10) 1 calc PR A 2
H12K H -0.0834 0.9425 0.0787 0.137 Uiso 0.512(10) 1 calc PR A 2
C124 C -0.132(2) 0.847(2) 0.1389(6) 0.092(6) Uani 0.512(10) 1 d PDU A 2
H12L H -0.1378 0.7924 0.1500 0.138 Uiso 0.512(10) 1 calc PR A 2
H12M H -0.1861 0.8801 0.1401 0.138 Uiso 0.512(10) 1 calc PR A 2
H12N H -0.0846 0.8816 0.1481 0.138 Uiso 0.512(10) 1 calc PR A 2
O102 O -0.1147(12) 0.6115(13) 0.1078(6) 0.060(3) Uani 0.512(10) 1 d PDU A 2
P102 P -0.1929(9) 0.6643(10) 0.0986(3) 0.067(2) Uani 0.512(10) 1 d PDU A 2
C25 C 0.1114(19) 0.311(2) 0.1336(5) 0.117(8) Uani 0.455(12) 1 d PDU A 1
H25A H 0.1108 0.3656 0.1458 0.140 Uiso 0.455(12) 1 calc PR A 1
H25B H 0.0523 0.2862 0.1349 0.140 Uiso 0.455(12) 1 calc PR A 1
C26 C 0.174(2) 0.247(2) 0.1503(7) 0.120(8) Uani 0.455(12) 1 d PDU A 1
H26 H 0.2110 0.2194 0.1340 0.144 Uiso 0.455(12) 1 calc PR A 1
C27 C 0.127(3) 0.175(2) 0.1658(11) 0.122(8) Uani 0.455(12) 1 d PDU A 1
H27A H 0.1153 0.1910 0.1873 0.183 Uiso 0.455(12) 1 calc PR A 1
H27B H 0.1619 0.1221 0.1651 0.183 Uiso 0.455(12) 1 calc PR A 1
H27C H 0.0715 0.1649 0.1551 0.183 Uiso 0.455(12) 1 calc PR A 1
C28 C 0.231(2) 0.292(2) 0.1702(10) 0.126(11) Uani 0.455(12) 1 d PDU A 1
H28A H 0.2046 0.2967 0.1907 0.189 Uiso 0.455(12) 1 calc PR A 1
H28B H 0.2423 0.3500 0.1620 0.189 Uiso 0.455(12) 1 calc PR A 1
H28C H 0.2861 0.2600 0.1719 0.189 Uiso 0.455(12) 1 calc PR A 1
C29 C 0.125(2) 0.2473(18) 0.0691(8) 0.081(4) Uani 0.455(12) 1 d PDU A 1
H29A H 0.1340 0.2674 0.0477 0.097 Uiso 0.455(12) 1 calc PR A 1
H29B H 0.1754 0.2097 0.0744 0.097 Uiso 0.455(12) 1 calc PR A 1
C30 C 0.043(2) 0.190(2) 0.0698(8) 0.092(5) Uani 0.455(12) 1 d PDU A 1
H30 H 0.0368 0.1608 0.0902 0.111 Uiso 0.455(12) 1 calc PR A 1
C31 C 0.055(3) 0.122(3) 0.0433(11) 0.104(7) Uani 0.455(12) 1 d PDU A 1
H31A H 0.0187 0.0713 0.0473 0.156 Uiso 0.455(12) 1 calc PR A 1
H31B H 0.1165 0.1039 0.0426 0.156 Uiso 0.455(12) 1 calc PR A 1
H31C H 0.0391 0.1481 0.0236 0.156 Uiso 0.455(12) 1 calc PR A 1
C32 C -0.040(2) 0.235(3) 0.0612(12) 0.106(7) Uani 0.455(12) 1 d PDU A 1
H32A H -0.0816 0.2294 0.0780 0.159 Uiso 0.455(12) 1 calc PR A 1
H32B H -0.0634 0.2086 0.0425 0.159 Uiso 0.455(12) 1 calc PR A 1
H32C H -0.0279 0.2968 0.0574 0.159 Uiso 0.455(12) 1 calc PR A 1
C33 C 0.2383(14) 0.388(2) 0.0920(6) 0.087(5) Uani 0.455(12) 1 d PDU A 1
H33A H 0.2411 0.4351 0.1073 0.105 Uiso 0.455(12) 1 calc PR A 1
H33B H 0.2794 0.3422 0.0988 0.105 Uiso 0.455(12) 1 calc PR A 1
C34 C 0.271(2) 0.422(2) 0.0632(7) 0.094(5) Uani 0.455(12) 1 d PDU A 1
H34 H 0.2170 0.4449 0.0534 0.113 Uiso 0.455(12) 1 calc PR A 1
C35 C 0.330(2) 0.508(2) 0.0647(9) 0.122(10) Uani 0.455(12) 1 d PDU A 1
H35A H 0.3661 0.5122 0.0461 0.183 Uiso 0.455(12) 1 calc PR A 1
H35B H 0.3678 0.5059 0.0829 0.183 Uiso 0.455(12) 1 calc PR A 1
H35C H 0.2925 0.5596 0.0660 0.183 Uiso 0.455(12) 1 calc PR A 1
C36 C 0.306(3) 0.373(3) 0.0396(8) 0.106(9) Uani 0.455(12) 1 d PDU A 1
H36A H 0.3104 0.3119 0.0463 0.159 Uiso 0.455(12) 1 calc PR A 1
H36B H 0.3636 0.3945 0.0342 0.159 Uiso 0.455(12) 1 calc PR A 1
H36C H 0.2678 0.3760 0.0215 0.159 Uiso 0.455(12) 1 calc PR A 1
O3 O 0.0639(18) 0.4092(16) 0.0841(7) 0.060(4) Uani 0.455(12) 1 d PDU A 1
P3 P 0.1293(9) 0.3413(9) 0.0940(3) 0.069(3) Uani 0.455(12) 1 d PDU A 1
C125 C 0.0739(17) 0.2693(18) 0.1303(6) 0.120(8) Uani 0.545(12) 1 d PDU A 2
H12O H 0.0836 0.3138 0.1464 0.144 Uiso 0.545(12) 1 calc PR A 2
H12P H 0.0104 0.2611 0.1282 0.144 Uiso 0.545(12) 1 calc PR A 2
C126 C 0.1152(18) 0.1814(18) 0.1414(7) 0.124(8) Uani 0.545(12) 1 d PDU A 2
H126 H 0.1475 0.1587 0.1231 0.148 Uiso 0.545(12) 1 calc PR A 2
C127 C 0.051(2) 0.114(2) 0.1487(10) 0.133(9) Uani 0.545(12) 1 d PDU A 2
H12Q H 0.0811 0.0597 0.1538 0.199 Uiso 0.545(12) 1 calc PR A 2
H12R H 0.0134 0.1042 0.1308 0.199 Uiso 0.545(12) 1 calc PR A 2
H12S H 0.0156 0.1325 0.1662 0.199 Uiso 0.545(12) 1 calc PR A 2
C128 C 0.1789(19) 0.195(2) 0.1640(8) 0.121(9) Uani 0.545(12) 1 d PDU A 2
H12T H 0.1715 0.2522 0.1732 0.181 Uiso 0.545(12) 1 calc PR A 2
H12U H 0.2366 0.1904 0.1546 0.181 Uiso 0.545(12) 1 calc PR A 2
H12V H 0.1731 0.1501 0.1800 0.181 Uiso 0.545(12) 1 calc PR A 2
C129 C 0.1127(18) 0.2256(18) 0.0651(7) 0.090(5) Uani 0.545(12) 1 d PDU A 2
H12W H 0.1293 0.2529 0.0453 0.107 Uiso 0.545(12) 1 calc PR A 2
H12$ H 0.1589 0.1834 0.0703 0.107 Uiso 0.545(12) 1 calc PR A 2
C130 C 0.029(2) 0.1738(19) 0.0594(7) 0.098(5) Uani 0.545(12) 1 d PDU A 2
H130 H 0.0125 0.1431 0.0789 0.118 Uiso 0.545(12) 1 calc PR A 2
C131 C 0.047(3) 0.105(2) 0.0338(10) 0.114(8) Uani 0.545(12) 1 d PDU A 2
H13C H 0.0282 0.1278 0.0138 0.171 Uiso 0.545(12) 1 calc PR A 2
H13D H 0.0147 0.0515 0.0384 0.171 Uiso 0.545(12) 1 calc PR A 2
H13E H 0.1093 0.0919 0.0330 0.171 Uiso 0.545(12) 1 calc PR A 2
C132 C -0.046(2) 0.226(3) 0.0484(9) 0.107(8) Uani 0.545(12) 1 d PDU A 2
H13F H -0.0344 0.2880 0.0519 0.160 Uiso 0.545(12) 1 calc PR A 2
H13G H -0.0984 0.2092 0.0598 0.160 Uiso 0.545(12) 1 calc PR A 2
H13H H -0.0549 0.2158 0.0264 0.160 Uiso 0.545(12) 1 calc PR A 2
C133 C 0.2292(11) 0.3345(18) 0.1006(5) 0.080(4) Uani 0.545(12) 1 d PDU A 2
H13I H 0.2327 0.3673 0.1202 0.096 Uiso 0.545(12) 1 calc PR A 2
H13J H 0.2587 0.2783 0.1042 0.096 Uiso 0.545(12) 1 calc PR A 2
C134 C 0.2817(14) 0.3821(19) 0.0781(6) 0.091(5) Uani 0.545(12) 1 d PDU A 2
H134 H 0.2552 0.4403 0.0740 0.109 Uiso 0.545(12) 1 calc PR A 2
C135 C 0.3790(15) 0.394(2) 0.0921(8) 0.108(8) Uani 0.545(12) 1 d PDU A 2
H13K H 0.4115 0.3397 0.0896 0.162 Uiso 0.545(12) 1 calc PR A 2
H13L H 0.3751 0.4084 0.1141 0.162 Uiso 0.545(12) 1 calc PR A 2
H13M H 0.4089 0.4409 0.0812 0.162 Uiso 0.545(12) 1 calc PR A 2
C136 C 0.301(2) 0.340(2) 0.0501(6) 0.099(7) Uani 0.545(12) 1 d PDU A 2
H13N H 0.2994 0.2770 0.0532 0.148 Uiso 0.545(12) 1 calc PR A 2
H13O H 0.3585 0.3577 0.0430 0.148 Uiso 0.545(12) 1 calc PR A 2
H13P H 0.2572 0.3563 0.0346 0.148 Uiso 0.545(12) 1 calc PR A 2
O103 O 0.0664(16) 0.3906(13) 0.0843(7) 0.059(3) Uani 0.545(12) 1 d PDU A 2
P103 P 0.1155(7) 0.3103(6) 0.0943(3) 0.060(2) Uani 0.545(12) 1 d PDU A 2
N11 N 0.1066(8) 0.5675(9) 0.1541(3) 0.072(2) Uani 1 1 d U . .
O11 O 0.0357(7) 0.6027(7) 0.1505(2) 0.078(3) Uani 1 1 d U A .
O12 O 0.1342(6) 0.5186(7) 0.1321(2) 0.071(2) Uani 1 1 d U A .
O13 O 0.1479(8) 0.5753(8) 0.1773(2) 0.087(3) Uani 1 1 d U A .
N21 N 0.1364(7) 0.6442(9) 0.0713(3) 0.068(3) Uani 1 1 d U A .
O21 O 0.0749(6) 0.6748(7) 0.0889(2) 0.069(2) Uani 1 1 d U A .
O22 O 0.1373(5) 0.5651(7) 0.0668(2) 0.066(2) Uani 1 1 d U A .
O23 O 0.1885(7) 0.6949(8) 0.0577(2) 0.083(3) Uani 1 1 d U . .
N31 N -0.1063(8) 0.4021(9) 0.1261(3) 0.075(3) Uani 1 1 d U . .
O31 O -0.1194(6) 0.4306(7) 0.0984(2) 0.073(2) Uani 1 1 d U A .
O32 O -0.0464(6) 0.4410(6) 0.1407(2) 0.070(2) Uani 1 1 d U A .
O33 O -0.1478(7) 0.3446(8) 0.1380(3) 0.090(3) Uani 1 1 d U A .

loop_
_atom_site_aniso_label
_atom_site_aniso_U_11
_atom_site_aniso_U_22
_atom_site_aniso_U_33
_atom_site_aniso_U_23
_atom_site_aniso_U_13
_atom_site_aniso_U_12
Dy1 0.0447(3) 0.0771(4) 0.0434(4) -0.0069(3) 0.0013(2) -0.0037(2)
C1 0.062(7) 0.106(9) 0.059(7) -0.025(7) 0.009(6) 0.012(7)
C2 0.078(7) 0.120(9) 0.075(8) -0.021(7) 0.012(6) 0.013(7)
C3 0.084(11) 0.127(13) 0.096(11) -0.022(10) 0.021(9) 0.003(10)
C4 0.111(11) 0.155(14) 0.038(8) -0.019(9) 0.024(7) 0.017(11)
C5 0.068(7) 0.088(8) 0.047(6) -0.003(6) -0.009(5) 0.001(6)
C6 0.080(7) 0.089(8) 0.067(7) -0.007(6) -0.019(6) -0.003(6)
C7 0.081(10) 0.088(10) 0.110(11) -0.027(9) -0.038(9) 0.003(8)
C8 0.090(10) 0.110(12) 0.090(10) -0.004(10) 0.007(9) -0.034(9)
C9 0.098(10) 0.087(8) 0.066(8) 0.002(7) -0.008(8) 0.002(8)
C10 0.118(10) 0.092(8) 0.082(8) 0.002(7) -0.011(8) 0.001(8)
C11 0.151(15) 0.111(13) 0.118(13) -0.003(12) -0.008(13) -0.001(12)
C12 0.152(15) 0.097(12) 0.093(11) 0.003(10) -0.040(12) 0.014(11)
O1 0.051(4) 0.083(5) 0.043(4) -0.005(4) 0.006(3) 0.004(4)
P1 0.0646(19) 0.076(2) 0.0398(16) -0.0050(14) -0.0099(14) 0.0031(16)
C13 0.076(7) 0.096(7) 0.053(8) -0.023(8) -0.007(7) 0.015(6)
C14 0.085(9) 0.102(9) 0.050(9) -0.023(9) -0.013(9) 0.018(8)
C15 0.092(12) 0.119(13) 0.049(11) -0.017(12) -0.009(11) 0.014(11)
C16 0.097(13) 0.109(13) 0.075(12) -0.017(13) -0.012(12) 0.006(12)
C17 0.058(8) 0.077(8) 0.041(8) -0.029(8) 0.014(7) -0.012(7)
C18 0.065(8) 0.079(8) 0.037(8) -0.034(8) 0.017(7) -0.015(7)
C19 0.078(14) 0.083(15) 0.038(12) -0.025(11) 0.000(11) 0.006(13)
C20 0.087(11) 0.096(12) 0.052(12) -0.026(12) 0.031(11) -0.009(11)
C21 0.074(8) 0.097(7) 0.078(8) -0.013(7) 0.000(7) -0.021(7)
C22 0.081(9) 0.102(8) 0.084(8) -0.013(7) 0.001(8) -0.025(7)
C23 0.093(13) 0.117(13) 0.092(13) -0.021(12) 0.002(12) -0.031(12)
C24 0.086(13) 0.103(13) 0.097(13) 0.000(12) 0.003(12) -0.025(12)
O2 0.053(5) 0.080(6) 0.052(6) -0.020(6) 0.000(5) 0.007(5)
P2 0.052(3) 0.075(4) 0.052(5) -0.023(4) 0.004(4) -0.004(3)
C113 0.077(9) 0.099(9) 0.046(9) -0.023(9) -0.016(9) 0.017(8)
C114 0.084(8) 0.106(8) 0.053(8) -0.024(8) -0.011(8) 0.017(7)
C115 0.102(14) 0.128(14) 0.033(11) -0.039(12) -0.006(12) 0.013(13)
C116 0.103(14) 0.110(14) 0.069(13) -0.005(14) -0.017(13) 0.003(13)
C117 0.056(7) 0.076(7) 0.048(8) -0.026(7) 0.010(7) -0.006(6)
C118 0.066(7) 0.080(7) 0.050(8) -0.023(7) 0.018(6) -0.009(7)
C119 0.081(15) 0.091(16) 0.106(17) -0.009(15) 0.014(14) -0.005(14)
C120 0.106(13) 0.115(14) 0.084(15) -0.023(15) 0.015(14) -0.003(13)
C121 0.076(10) 0.101(8) 0.083(9) -0.015(8) 0.004(8) -0.019(8)
C122 0.079(9) 0.102(8) 0.085(8) -0.013(7) 0.001(8) -0.025(7)
C123 0.080(12) 0.098(12) 0.097(13) -0.019(12) -0.009(11) -0.025(11)
C124 0.094(13) 0.096(12) 0.086(12) 0.004(12) 0.001(12) -0.032(11)
O102 0.049(5) 0.078(6) 0.054(6) -0.019(6) -0.006(5) 0.005(5)
P102 0.059(3) 0.083(4) 0.058(5) -0.026(4) -0.002(4) 0.005(3)
C25 0.088(13) 0.127(16) 0.137(15) 0.085(14) 0.040(12) 0.059(12)
C26 0.088(12) 0.133(15) 0.141(14) 0.077(13) 0.039(12) 0.059(11)
C27 0.087(14) 0.134(16) 0.145(16) 0.076(15) 0.031(15) 0.060(13)
C28 0.087(18) 0.14(2) 0.15(2) 0.077(19) 0.003(17) 0.059(17)
C29 0.081(8) 0.070(9) 0.090(8) -0.014(8) -0.029(8) -0.002(7)
C30 0.091(9) 0.086(10) 0.100(10) -0.021(9) -0.035(9) -0.005(8)
C31 0.103(13) 0.104(14) 0.106(16) -0.020(13) -0.048(14) -0.003(13)
C32 0.105(13) 0.099(13) 0.113(16) -0.037(14) -0.033(14) -0.007(12)
C33 0.082(9) 0.090(10) 0.091(10) -0.013(9) 0.005(9) 0.026(9)
C34 0.086(9) 0.096(11) 0.100(11) -0.010(9) 0.005(9) 0.027(9)
C35 0.103(18) 0.12(2) 0.14(2) -0.003(19) -0.017(18) 0.037(18)
C36 0.100(14) 0.108(17) 0.111(17) -0.015(15) -0.002(15) 0.001(15)
O3 0.073(7) 0.051(8) 0.056(6) -0.021(7) -0.011(6) 0.016(6)
P3 0.074(5) 0.063(7) 0.071(4) -0.019(5) -0.010(4) 0.017(5)
C125 0.090(13) 0.131(16) 0.139(14) 0.087(14) 0.044(12) 0.055(12)
C126 0.091(12) 0.136(15) 0.144(14) 0.077(13) 0.047(12) 0.054(11)
C127 0.102(15) 0.137(18) 0.160(18) 0.073(16) 0.047(16) 0.043(14)
C128 0.084(14) 0.136(17) 0.142(16) 0.067(15) 0.052(14) 0.065(14)
C129 0.087(9) 0.082(10) 0.099(10) -0.020(9) -0.034(9) -0.004(8)
C130 0.094(9) 0.095(10) 0.107(11) -0.023(9) -0.039(10) -0.004(8)
C131 0.107(15) 0.117(16) 0.118(18) -0.018(14) -0.047(15) 0.004(14)
C132 0.109(14) 0.101(14) 0.110(17) -0.038(15) -0.024(15) 0.005(13)
C133 0.078(8) 0.083(9) 0.080(8) -0.010(8) -0.002(7) 0.024(8)
C134 0.083(8) 0.094(10) 0.095(10) -0.005(9) 0.004(8) 0.023(9)
C135 0.086(15) 0.101(17) 0.136(18) 0.007(16) -0.017(16) 0.030(14)
C136 0.090(12) 0.097(14) 0.110(14) -0.006(12) 0.011(13) 0.004(13)
O103 0.070(5) 0.048(7) 0.059(5) -0.008(6) -0.016(5) 0.011(5)
P103 0.068(4) 0.038(5) 0.073(4) -0.001(4) -0.021(3) -0.007(3)
N11 0.064(5) 0.095(6) 0.057(5) -0.002(5) -0.001(5) -0.012(5)
O11 0.075(5) 0.096(6) 0.061(5) -0.009(5) 0.004(5) -0.012(5)
O12 0.059(5) 0.101(7) 0.053(5) -0.004(5) -0.001(4) -0.003(5)
O13 0.097(7) 0.107(8) 0.056(6) -0.003(6) -0.012(6) -0.020(6)
N21 0.052(5) 0.089(6) 0.062(5) -0.009(5) -0.003(4) -0.024(5)
O21 0.060(5) 0.092(6) 0.055(5) -0.003(5) 0.000(4) -0.009(5)
O22 0.046(4) 0.086(6) 0.066(5) -0.016(5) -0.002(4) -0.015(4)
O23 0.079(7) 0.112(8) 0.057(5) -0.010(5) 0.003(5) -0.028(6)
N31 0.059(5) 0.095(6) 0.071(6) -0.005(5) 0.004(5) -0.021(5)
O31 0.059(5) 0.094(6) 0.066(5) -0.015(5) -0.001(5) -0.018(4)
O32 0.054(5) 0.091(6) 0.064(5) -0.006(4) 0.001(4) -0.005(4)
O33 0.076(7) 0.112(8) 0.083(7) 0.015(6) 0.003(5) -0.037(6)

loop_
_atom_type_symbol
_atom_type_description
_atom_type_scat_dispersion_real
_atom_type_scat_dispersion_imag
_atom_type_scat_source
C C 0.0033 0.0016 'International Tables Vol C Tables 4.2.6.8 and 6.1.1.4'
H H 0.0000 0.0000 'International Tables Vol C Tables 4.2.6.8 and 6.1.1.4'
N N 0.0061 0.0033 'International Tables Vol C Tables 4.2.6.8 and 6.1.1.4'
O O 0.0106 0.0060 'International Tables Vol C Tables 4.2.6.8 and 6.1.1.4'
P P 0.1023 0.0942 'International Tables Vol C Tables 4.2.6.8 and 6.1.1.4'
Dy Dy -0.1892 4.4098 'International Tables Vol C Tables 4.2.6.8 and 6.1.1.4'

loop_
_geom_angle_atom_site_label_1
_geom_angle_atom_site_label_2
_geom_angle_atom_site_label_3
_geom_angle
_geom_angle_site_symmetry_1
_geom_angle_site_symmetry_3
O3 Dy1 O102 148.3(10) . .
O3 Dy1 O1 86.5(8) . .
O102 Dy1 O1 81.6(7) . .
O3 Dy1 O2 157.0(10) . .
O102 Dy1 O2 8.7(9) . .
O1 Dy1 O2 84.5(7) . .
O3 Dy1 O103 2.9(14) . .
O102 Dy1 O103 146.4(8) . .
O1 Dy1 O103 87.9(6) . .
O2 Dy1 O103 155.1(9) . .
O3 Dy1 O12 77.0(8) . .
O102 Dy1 O12 126.6(6) . .
O1 Dy1 O12 146.1(3) . .
O2 Dy1 O12 120.7(6) . .
O103 Dy1 O12 77.0(6) . .
O3 Dy1 O32 81.4(9) . .
O102 Dy1 O32 84.0(7) . .
O1 Dy1 O32 130.1(3) . .
O2 Dy1 O32 88.3(7) . .
O103 Dy1 O32 78.6(7) . .
O12 Dy1 O32 76.8(3) . .
O3 Dy1 O21 123.8(9) . .
O102 Dy1 O21 84.3(6) . .
O1 Dy1 O21 84.6(3) . .
O2 Dy1 O21 76.3(6) . .
O103 Dy1 O21 126.5(7) . .
O12 Dy1 O21 80.6(3) . .
O32 Dy1 O21 140.9(3) . .
O3 Dy1 O22 72.3(9) . .
O102 Dy1 O22 131.0(7) . .
O1 Dy1 O22 74.2(3) . .
O2 Dy1 O22 124.9(7) . .
O103 Dy1 O22 75.1(7) . .
O12 Dy1 O22 72.7(3) . .
O32 Dy1 O22 143.2(3) . .
O21 Dy1 O22 51.9(3) . .
O3 Dy1 O31 76.7(9) . .
O102 Dy1 O31 72.2(6) . .
O1 Dy1 O31 78.4(3) . .
O2 Dy1 O31 80.8(6) . .
O103 Dy1 O31 74.5(7) . .
O12 Dy1 O31 124.6(4) . .
O32 Dy1 O31 51.7(3) . .
O21 Dy1 O31 152.6(4) . .
O22 Dy1 O31 139.4(3) . .
O3 Dy1 O11 123.6(8) . .
O102 Dy1 O11 75.8(6) . .
O1 Dy1 O11 148.9(3) . .
O2 Dy1 O11 70.2(7) . .
O103 Dy1 O11 122.5(6) . .
O12 Dy1 O11 50.8(3) . .
O32 Dy1 O11 68.7(3) . .
O21 Dy1 O11 72.3(3) . .
O22 Dy1 O11 105.2(3) . .
O31 Dy1 O11 113.6(3) . .
O3 Dy1 N21 97.3(9) . .
O102 Dy1 N21 108.7(7) . .
O1 Dy1 N21 78.0(3) . .
O2 Dy1 N21 101.5(7) . .
O103 Dy1 N21 100.0(7) . .
O12 Dy1 N21 75.1(3) . .
O32 Dy1 N21 151.4(3) . .
O21 Dy1 N21 26.8(3) . .
O22 Dy1 N21 25.2(3) . .
O31 Dy1 N21 156.0(3) . .
O11 Dy1 N21 89.2(3) . .
C2 C1 P1 119.4(10) . .
C2 C1 H1A 107.5 . .
P1 C1 H1A 107.5 . .
C2 C1 H1B 107.5 . .
P1 C1 H1B 107.5 . .
H1A C1 H1B 107.0 . .
C4 C2 C3 110.8(14) . .
C4 C2 C1 114.6(13) . .
C3 C2 C1 110.1(13) . .
C4 C2 H2 107.0 . .
C3 C2 H2 107.0 . .
C1 C2 H2 107.0 . .
C2 C3 H3A 109.5 . .
C2 C3 H3B 109.5 . .
H3A C3 H3B 109.5 . .
C2 C3 H3C 109.5 . .
H3A C3 H3C 109.5 . .
H3B C3 H3C 109.5 . .
C2 C4 H4A 109.5 . .
C2 C4 H4B 109.5 . .
H4A C4 H4B 109.5 . .
C2 C4 H4C 109.5 . .
H4A C4 H4C 109.5 . .
H4B C4 H4C 109.5 . .
C6 C5 P1 117.9(9) . .
C6 C5 H5A 107.8 . .
P1 C5 H5A 107.8 . .
C6 C5 H5B 107.8 . .
P1 C5 H5B 107.8 . .
H5A C5 H5B 107.2 . .
C8 C6 C5 112.8(12) . .
C8 C6 C7 109.9(13) . .
C5 C6 C7 110.6(11) . .
C8 C6 H6 107.8 . .
C5 C6 H6 107.8 . .
C7 C6 H6 107.8 . .
C6 C7 H7A 109.5 . .
C6 C7 H7B 109.5 . .
H7A C7 H7B 109.5 . .
C6 C7 H7C 109.5 . .
H7A C7 H7C 109.5 . .
H7B C7 H7C 109.5 . .
C6 C8 H8A 109.5 . .
C6 C8 H8B 109.5 . .
H8A C8 H8B 109.5 . .
C6 C8 H8C 109.5 . .
H8A C8 H8C 109.5 . .
H8B C8 H8C 109.5 . .
C10 C9 P1 116.3(11) . .
C10 C9 H9A 108.2 . .
P1 C9 H9A 108.2 . .
C10 C9 H9B 108.2 . .
P1 C9 H9B 108.2 . .
H9A C9 H9B 107.4 . .
C12 C10 C9 114.0(15) . .
C12 C10 C11 107.2(15) . .
C9 C10 C11 108.6(14) . .
C12 C10 H10 109.0 . .
C9 C10 H10 109.0 . .
C11 C10 H10 109.0 . .
C10 C11 H11A 109.5 . .
C10 C11 H11B 109.5 . .
H11A C11 H11B 109.5 . .
C10 C11 H11C 109.5 . .
H11A C11 H11C 109.5 . .
H11B C11 H11C 109.5 . .
C10 C12 H12A 109.5 . .
C10 C12 H12B 109.5 . .
H12A C12 H12B 109.5 . .
C10 C12 H12C 109.5 . .
H12A C12 H12C 109.5 . .
H12B C12 H12C 109.5 . .
P1 O1 Dy1 146.3(5) . .
O1 P1 C1 110.1(5) . .
O1 P1 C9 112.0(6) . .
C1 P1 C9 106.6(7) . .
O1 P1 C5 111.3(5) . .
C1 P1 C5 107.9(6) . .
C9 P1 C5 108.7(7) . .
C14 C13 P2 115.4(14) . .
C14 C13 H13A 108.4 . .
P2 C13 H13A 108.4 . .
C14 C13 H13B 108.4 . .
P2 C13 H13B 108.4 . .
H13A C13 H13B 107.5 . .
C16 C14 C15 112(2) . .
C16 C14 C13 117(2) . .
C15 C14 C13 115.4(19) . .
C16 C14 H14 103.2 . .
C15 C14 H14 103.2 . .
C13 C14 H14 103.2 . .
C14 C15 H15A 109.5 . .
C14 C15 H15B 109.5 . .
H15A C15 H15B 109.5 . .
C14 C15 H15C 109.5 . .
H15A C15 H15C 109.5 . .
H15B C15 H15C 109.5 . .
C14 C16 H16A 109.5 . .
C14 C16 H16B 109.5 . .
H16A C16 H16B 109.5 . .
C14 C16 H16C 109.5 . .
H16A C16 H16C 109.5 . .
H16B C16 H16C 109.5 . .
C18 C17 P2 118.8(13) . .
C18 C17 H17A 107.6 . .
P2 C17 H17A 107.6 . .
C18 C17 H17B 107.6 . .
P2 C17 H17B 107.6 . .
H17A C17 H17B 107.0 . .
C20 C18 C17 111.1(18) . .
C20 C18 C19 105.3(16) . .
C17 C18 C19 105.7(16) . .
C20 C18 H18 111.5 . .
C17 C18 H18 111.5 . .
C19 C18 H18 111.5 . .
C18 C19 H19A 109.5 . .
C18 C19 H19B 109.5 . .
H19A C19 H19B 109.5 . .
C18 C19 H19C 109.5 . .
H19A C19 H19C 109.5 . .
H19B C19 H19C 109.5 . .
C18 C20 H20A 109.5 . .
C18 C20 H20B 109.5 . .
H20A C20 H20B 109.5 . .
C18 C20 H20C 109.5 . .
H20A C20 H20C 109.5 . .
H20B C20 H20C 109.5 . .
C22 C21 P2 120.4(16) . .
C22 C21 H21A 107.2 . .
P2 C21 H21A 107.2 . .
C22 C21 H21B 107.2 . .
P2 C21 H21B 107.2 . .
H21A C21 H21B 106.8 . .
C24 C22 C21 118(2) . .
C24 C22 C23 100.1(19) . .
C21 C22 C23 108.5(19) . .
C24 C22 H22 109.9 . .
C21 C22 H22 109.9 . .
C23 C22 H22 109.9 . .
C22 C23 H23A 109.5 . .
C22 C23 H23B 109.5 . .
H23A C23 H23B 109.5 . .
C22 C23 H23C 109.5 . .
H23A C23 H23C 109.5 . .
H23B C23 H23C 109.5 . .
C22 C24 H24A 109.5 . .
C22 C24 H24B 109.5 . .
H24A C24 H24B 109.5 . .
C22 C24 H24C 109.5 . .
H24A C24 H24C 109.5 . .
H24B C24 H24C 109.5 . .
P2 O2 Dy1 153.2(14) . .
O2 P2 C21 110.5(13) . .
O2 P2 C17 113.8(12) . .
C21 P2 C17 107.8(11) . .
O2 P2 C13 110.7(11) . .
C21 P2 C13 103.6(12) . .
C17 P2 C13 109.9(11) . .
C114 C113 P102 119.0(15) . .
C114 C113 H11D 107.6 . .
P102 C113 H11D 107.6 . .
C114 C113 H11E 107.6 . .
P102 C113 H11E 107.6 . .
H11D C113 H11E 107.0 . .
C116 C114 C115 111(2) . .
C116 C114 C113 112(2) . .
C115 C114 C113 113.4(19) . .
C116 C114 H114 106.5 . .
C115 C114 H114 106.5 . .
C113 C114 H114 106.5 . .
C114 C115 H11F 109.5 . .
C114 C115 H11G 109.5 . .
H11F C115 H11G 109.5 . .
C114 C115 H11H 109.5 . .
H11F C115 H11H 109.5 . .
H11G C115 H11H 109.5 . .
C114 C116 H11I 109.5 . .
C114 C116 H11J 109.5 . .
H11I C116 H11J 109.5 . .
C114 C116 H11K 109.5 . .
H11I C116 H11K 109.5 . .
H11J C116 H11K 109.5 . .
C118 C117 P102 118.3(13) . .
C118 C117 H11L 107.7 . .
P102 C117 H11L 107.7 . .
C118 C117 H11M 107.7 . .
P102 C117 H11M 107.7 . .
H11L C117 H11M 107.1 . .
C120 C118 C117 124.8(19) . .
C120 C118 C119 105.0(18) . .
C117 C118 C119 109.7(17) . .
C120 C118 H118 105.3 . .
C117 C118 H118 105.3 . .
C119 C118 H118 105.3 . .
C118 C119 H11N 109.5 . .
C118 C119 H11O 109.5 . .
H11N C119 H11O 109.5 . .
C118 C119 H11P 109.5 . .
H11N C119 H11P 109.5 . .
H11O C119 H11P 109.5 . .
C118 C120 H12D 109.5 . .
C118 C120 H12E 109.5 . .
H12D C120 H12E 109.5 . .
C118 C120 H12F 109.5 . .
H12D C120 H12F 109.5 . .
H12E C120 H12F 109.5 . .
C122 C121 P102 124.3(16) . .
C122 C121 H12G 106.3 . .
P102 C121 H12G 106.3 . .
C122 C121 H12H 106.3 . .
P102 C121 H12H 106.3 . .
H12G C121 H12H 106.4 . .
C124 C122 C121 123(2) . .
C124 C122 C123 98.4(18) . .
C121 C122 C123 105.3(17) . .
C124 C122 H122 109.6 . .
C121 C122 H122 109.6 . .
C123 C122 H122 109.6 . .
C122 C123 H12I 109.5 . .
C122 C123 H12J 109.5 . .
H12I C123 H12J 109.5 . .
C122 C123 H12K 109.5 . .
H12I C123 H12K 109.5 . .
H12J C123 H12K 109.5 . .
C122 C124 H12L 109.5 . .
C122 C124 H12M 109.5 . .
H12L C124 H12M 109.5 . .
C122 C124 H12N 109.5 . .
H12L C124 H12N 109.5 . .
H12M C124 H12N 109.5 . .
P102 O102 Dy1 154.3(16) . .
O102 P102 C121 111.9(13) . .
O102 P102 C113 107.5(11) . .
C121 P102 C113 110.1(12) . .
O102 P102 C117 109.3(12) . .
C121 P102 C117 108.9(12) . .
C113 P102 C117 109.2(11) . .
C26 C25 P3 120.8(17) . .
C26 C25 H25A 107.1 . .
P3 C25 H25A 107.1 . .
C26 C25 H25B 107.1 . .
P3 C25 H25B 107.1 . .
H25A C25 H25B 106.8 . .
C28 C26 C27 113(2) . .
C28 C26 C25 111(2) . .
C27 C26 C25 112(2) . .
C28 C26 H26 106.7 . .
C27 C26 H26 106.7 . .
C25 C26 H26 106.7 . .
C26 C27 H27A 109.5 . .
C26 C27 H27B 109.5 . .
H27A C27 H27B 109.5 . .
C26 C27 H27C 109.5 . .
H27A C27 H27C 109.5 . .
H27B C27 H27C 109.5 . .
C26 C28 H28A 109.5 . .
C26 C28 H28B 109.5 . .
H28A C28 H28B 109.5 . .
C26 C28 H28C 109.5 . .
H28A C28 H28C 109.5 . .
H28B C28 H28C 109.5 . .
C30 C29 P3 118.2(16) . .
C30 C29 H29A 107.8 . .
P3 C29 H29A 107.8 . .
C30 C29 H29B 107.8 . .
P3 C29 H29B 107.8 . .
H29A C29 H29B 107.1 . .
C32 C30 C29 116(2) . .
C32 C30 C31 103(2) . .
C29 C30 C31 105.4(19) . .
C32 C30 H30 110.6 . .
C29 C30 H30 110.6 . .
C31 C30 H30 110.6 . .
C30 C31 H31A 109.5 . .
C30 C31 H31B 109.5 . .
H31A C31 H31B 109.5 . .
C30 C31 H31C 109.5 . .
H31A C31 H31C 109.5 . .
H31B C31 H31C 109.5 . .
C30 C32 H32A 109.5 . .
C30 C32 H32B 109.5 . .
H32A C32 H32B 109.5 . .
C30 C32 H32C 109.5 . .
H32A C32 H32C 109.5 . .
H32B C32 H32C 109.5 . .
C34 C33 P3 120.4(18) . .
C34 C33 H33A 107.2 . .
P3 C33 H33A 107.2 . .
C34 C33 H33B 107.2 . .
P3 C33 H33B 107.2 . .
H33A C33 H33B 106.9 . .
C36 C34 C33 125(2) . .
C36 C34 C35 106(2) . .
C33 C34 C35 118(2) . .
C36 C34 H34 101.5 . .
C33 C34 H34 101.5 . .
C35 C34 H34 101.5 . .
C34 C35 H35A 109.5 . .
C34 C35 H35B 109.5 . .
H35A C35 H35B 109.5 . .
C34 C35 H35C 109.5 . .
H35A C35 H35C 109.5 . .
H35B C35 H35C 109.5 . .
C34 C36 H36A 109.5 . .
C34 C36 H36B 109.5 . .
H36A C36 H36B 109.5 . .
C34 C36 H36C 109.5 . .
H36A C36 H36C 109.5 . .
H36B C36 H36C 109.5 . .
P3 O3 Dy1 142.1(18) . .
O3 P3 C25 110.2(13) . .
O3 P3 C29 111.3(13) . .
C25 P3 C29 111.0(14) . .
O3 P3 C33 109.1(14) . .
C25 P3 C33 106.7(13) . .
C29 P3 C33 108.4(12) . .
C126 C125 P103 115.1(16) . .
C126 C125 H12O 108.5 . .
P103 C125 H12O 108.5 . .
C126 C125 H12P 108.5 . .
P103 C125 H12P 108.5 . .
H12O C125 H12P 107.5 . .
C128 C126 C127 115(2) . .
C128 C126 C125 112(2) . .
C127 C126 C125 114(2) . .
C128 C126 H126 105.0 . .
C127 C126 H126 105.0 . .
C125 C126 H126 105.0 . .
C126 C127 H12Q 109.5 . .
C126 C127 H12R 109.5 . .
H12Q C127 H12R 109.5 . .
C126 C127 H12S 109.5 . .
H12Q C127 H12S 109.5 . .
H12R C127 H12S 109.5 . .
C126 C128 H12T 109.5 . .
C126 C128 H12U 109.5 . .
H12T C128 H12U 109.5 . .
C126 C128 H12V 109.5 . .
H12T C128 H12V 109.5 . .
H12U C128 H12V 109.5 . .
C130 C129 P103 120.4(16) . .
C130 C129 H12W 107.2 . .
P103 C129 H12W 107.2 . .
C130 C129 H12$ 107.2 . .
P103 C129 H12$ 107.2 . .
H12W C129 H12$ 106.9 . .
C132 C130 C129 115(2) . .
C132 C130 C131 106.0(19) . .
C129 C130 C131 108.8(19) . .
C132 C130 H130 109.0 . .
C129 C130 H130 109.0 . .
C131 C130 H130 109.0 . .
C130 C131 H13C 109.5 . .
C130 C131 H13D 109.5 . .
H13C C131 H13D 109.5 . .
C130 C131 H13E 109.5 . .
H13C C131 H13E 109.5 . .
H13D C131 H13E 109.5 . .
C130 C132 H13F 109.5 . .
C130 C132 H13G 109.5 . .
H13F C132 H13G 109.5 . .
C130 C132 H13H 109.5 . .
H13F C132 H13H 109.5 . .
H13G C132 H13H 109.5 . .
C134 C133 P103 122.4(15) . .
C134 C133 H13I 106.7 . .
P103 C133 H13I 106.7 . .
C134 C133 H13J 106.7 . .
P103 C133 H13J 106.7 . .
H13I C133 H13J 106.6 . .
C136 C134 C133 117(2) . .
C136 C134 C135 100.6(18) . .
C133 C134 C135 108.4(19) . .
C136 C134 H134 110.0 . .
C133 C134 H134 110.0 . .
C135 C134 H134 110.0 . .
C134 C135 H13K 109.5 . .
C134 C135 H13L 109.5 . .
H13K C135 H13L 109.5 . .
C134 C135 H13M 109.5 . .
H13K C135 H13M 109.5 . .
H13L C135 H13M 109.5 . .
C134 C136 H13N 109.5 . .
C134 C136 H13O 109.5 . .
H13N C136 H13O 109.5 . .
C134 C136 H13P 109.5 . .
H13N C136 H13P 109.5 . .
H13O C136 H13P 109.5 . .
P103 O103 Dy1 147.7(16) . .
O103 P103 C125 110.9(12) . .
O103 P103 C133 111.0(12) . .
C125 P103 C133 106.5(12) . .
O103 P103 C129 112.0(12) . .
C125 P103 C129 110.2(12) . .
C133 P103 C129 106.0(11) . .
O13 N11 O11 122.4(14) . .
O13 N11 O12 120.5(14) . .
O11 N11 O12 117.1(12) . .
O13 N11 Dy1 175.0(11) . .
O11 N11 Dy1 60.6(7) . .
O12 N11 Dy1 56.6(6) . .
N11 O11 Dy1 94.6(8) . .
N11 O12 Dy1 97.5(8) . .
O22 N21 O23 121.7(12) . .
O22 N21 O21 117.3(11) . .
O23 N21 O21 120.7(13) . .
O22 N21 Dy1 58.9(6) . .
O23 N21 Dy1 175.1(9) . .
O21 N21 Dy1 58.5(6) . .
N21 O21 Dy1 94.8(8) . .
N21 O22 Dy1 96.0(7) . .
O33 N31 O32 121.0(13) . .
O33 N31 O31 124.3(12) . .
O32 N31 O31 114.6(11) . .
O33 N31 Dy1 175.1(11) . .
O32 N31 Dy1 56.5(6) . .
O31 N31 Dy1 58.5(6) . .
N31 O31 Dy1 95.3(7) . .
N31 O32 Dy1 97.9(8) . .

loop_
_geom_bond_atom_site_label_1
_geom_bond_atom_site_label_2
_geom_bond_distance
_geom_bond_site_symmetry_2
Dy1 O3 2.18(2) .
Dy1 O102 2.274(18) .
Dy1 O1 2.293(8) .
Dy1 O2 2.334(19) .
Dy1 O103 2.44(2) .
Dy1 O12 2.454(9) .
Dy1 O32 2.455(9) .
Dy1 O21 2.467(10) .
Dy1 O22 2.481(9) .
Dy1 O31 2.496(9) .
Dy1 O11 2.548(10) .
Dy1 N21 2.884(11) .
C1 C2 1.561(15) .
C1 P1 1.790(11) .
C1 H1A 0.9900 .
C1 H1B 0.9900 .
C2 C4 1.422(19) .
C2 C3 1.48(2) .
C2 H2 1.0000 .
C3 H3A 0.9800 .
C3 H3B 0.9800 .
C3 H3C 0.9800 .
C4 H4A 0.9800 .
C4 H4B 0.9800 .
C4 H4C 0.9800 .
C5 C6 1.517(17) .
C5 P1 1.806(11) .
C5 H5A 0.9900 .
C5 H5B 0.9900 .
C6 C8 1.502(17) .
C6 C7 1.545(16) .
C6 H6 1.0000 .
C7 H7A 0.9800 .
C7 H7B 0.9800 .
C7 H7C 0.9800 .
C8 H8A 0.9800 .
C8 H8B 0.9800 .
C8 H8C 0.9800 .
C9 C10 1.462(18) .
C9 P1 1.801(13) .
C9 H9A 0.9900 .
C9 H9B 0.9900 .
C10 C12 1.411(19) .
C10 C11 1.62(2) .
C10 H10 1.0000 .
C11 H11A 0.9800 .
C11 H11B 0.9800 .
C11 H11C 0.9800 .
C12 H12A 0.9800 .
C12 H12B 0.9800 .
C12 H12C 0.9800 .
O1 P1 1.536(8) .
C13 C14 1.566(19) .
C13 P2 1.825(15) .
C13 H13A 0.9900 .
C13 H13B 0.9900 .
C14 C16 1.40(2) .
C14 C15 1.46(2) .
C14 H14 1.0000 .
C15 H15A 0.9800 .
C15 H15B 0.9800 .
C15 H15C 0.9800 .
C16 H16A 0.9800 .
C16 H16B 0.9800 .
C16 H16C 0.9800 .
C17 C18 1.56(2) .
C17 P2 1.816(15) .
C17 H17A 0.9900 .
C17 H17B 0.9900 .
C18 C20 1.50(2) .
C18 C19 1.572(19) .
C18 H18 1.0000 .
C19 H19A 0.9800 .
C19 H19B 0.9800 .
C19 H19C 0.9800 .
C20 H20A 0.9800 .
C20 H20B 0.9800 .
C20 H20C 0.9800 .
C21 C22 1.47(2) .
C21 P2 1.806(17) .
C21 H21A 0.9900 .
C21 H21B 0.9900 .
C22 C24 1.40(2) .
C22 C23 1.64(2) .
C22 H22 1.0000 .
C23 H23A 0.9800 .
C23 H23B 0.9800 .
C23 H23C 0.9800 .
C24 H24A 0.9800 .
C24 H24B 0.9800 .
C24 H24C 0.9800 .
O2 P2 1.485(13) .
C113 C114 1.563(19) .
C113 P102 1.808(15) .
C113 H11D 0.9900 .
C113 H11E 0.9900 .
C114 C116 1.40(2) .
C114 C115 1.48(2) .
C114 H114 1.0000 .
C115 H11F 0.9800 .
C115 H11G 0.9800 .
C115 H11H 0.9800 .
C116 H11I 0.9800 .
C116 H11J 0.9800 .
C116 H11K 0.9800 .
C117 C118 1.523(19) .
C117 P102 1.820(15) .
C117 H11L 0.9900 .
C117 H11M 0.9900 .
C118 C120 1.47(2) .
C118 C119 1.56(2) .
C118 H118 1.0000 .
C119 H11N 0.9800 .
C119 H11O 0.9800 .
C119 H11P 0.9800 .
C120 H12D 0.9800 .
C120 H12E 0.9800 .
C120 H12F 0.9800 .
C121 C122 1.47(2) .
C121 P102 1.772(16) .
C121 H12G 0.9900 .
C121 H12H 0.9900 .
C122 C124 1.41(2) .
C122 C123 1.65(2) .
C122 H122 1.0000 .
C123 H12I 0.9800 .
C123 H12J 0.9800 .
C123 H12K 0.9800 .
C124 H12L 0.9800 .
C124 H12M 0.9800 .
C124 H12N 0.9800 .
O102 P102 1.506(12) .
C25 C26 1.564(19) .
C25 P3 1.803(16) .
C25 H25A 0.9900 .
C25 H25B 0.9900 .
C26 C28 1.41(2) .
C26 C27 1.48(2) .
C26 H26 1.0000 .
C27 H27A 0.9800 .
C27 H27B 0.9800 .
C27 H27C 0.9800 .
C28 H28A 0.9800 .
C28 H28B 0.9800 .
C28 H28C 0.9800 .
C29 C30 1.54(2) .
C29 P3 1.806(16) .
C29 H29A 0.9900 .
C29 H29B 0.9900 .
C30 C32 1.49(2) .
C30 C31 1.57(2) .
C30 H30 1.0000 .
C31 H31A 0.9800 .
C31 H31B 0.9800 .
C31 H31C 0.9800 .
C32 H32A 0.9800 .
C32 H32B 0.9800 .
C32 H32C 0.9800 .
C33 C34 1.45(2) .
C33 P3 1.825(17) .
C33 H33A 0.9900 .
C33 H33B 0.9900 .
C34 C36 1.38(2) .
C34 C35 1.61(2) .
C34 H34 1.0000 .
C35 H35A 0.9800 .
C35 H35B 0.9800 .
C35 H35C 0.9800 .
C36 H36A 0.9800 .
C36 H36B 0.9800 .
C36 H36C 0.9800 .
O3 P3 1.513(13) .
C125 C126 1.571(19) .
C125 P103 1.800(16) .
C125 H12O 0.9900 .
C125 H12P 0.9900 .
C126 C128 1.40(2) .
C126 C127 1.47(2) .
C126 H126 1.0000 .
C127 H12Q 0.9800 .
C127 H12R 0.9800 .
C127 H12S 0.9800 .
C128 H12T 0.9800 .
C128 H12U 0.9800 .
C128 H12V 0.9800 .
C129 C130 1.53(2) .
C129 P103 1.818(15) .
C129 H12W 0.9900 .
C129 H12$ 0.9900 .
C130 C132 1.49(2) .
C130 C131 1.56(2) .
C130 H130 1.0000 .
C131 H13C 0.9800 .
C131 H13D 0.9800 .
C131 H13E 0.9800 .
C132 H13F 0.9800 .
C132 H13G 0.9800 .
C132 H13H 0.9800 .
C133 C134 1.47(2) .
C133 P103 1.811(16) .
C133 H13I 0.9900 .
C133 H13J 0.9900 .
C134 C136 1.41(2) .
C134 C135 1.63(2) .
C134 H134 1.0000 .
C135 H13K 0.9800 .
C135 H13L 0.9800 .
C135 H13M 0.9800 .
C136 H13N 0.9800 .
C136 H13O 0.9800 .
C136 H13P 0.9800 .
O103 P103 1.512(12) .
N11 O13 1.197(14) .
N11 O11 1.229(17) .
N11 O12 1.287(15) .
N21 O22 1.234(15) .
N21 O23 1.265(14) .
N21 O21 1.302(15) .
N31 O33 1.209(15) .
N31 O32 1.270(14) .
N31 O31 1.295(15) .
